data_7043187
loop_
_publ_author_name
'Hou, Yujiao'
'An, Haiyan'
'Ding, Baojun'
'Li, Yanqin'

_publ_section_title
;
 Evans-Showell-type polyoxometalate constructing novel 3D inorganic
 architectures with alkaline earth metal linkers: syntheses, structures
 and catalytic properties
;
_journal_name_full 'Dalton Trans.'
_journal_paper_doi 10.1039/C7DT01302G
_journal_year 2017
_chemical_formula_sum 'C4 H38 Ba Co2 Mo10 N4 O44'
_chemical_formula_weight 2060.98
_chemical_name_systematic
; 
 ? 
;
_space_group_IT_number 9
_symmetry_cell_setting monoclinic
_symmetry_space_group_name_Hall 'C -2yc'
_symmetry_space_group_name_H-M 'C 1 c 1'
_atom_sites_solution_hydrogens geom
_atom_sites_solution_primary direct
_atom_sites_solution_secondary difmap
_audit_creation_method SHELXL-97
_audit_update_record
;
2017-04-04 deposited with the CCDC.
2017-06-01 downloaded from the CCDC.
;
_cell_angle_alpha 90.00
_cell_angle_beta 104.486(2)
_cell_angle_gamma 90.00
_cell_formula_units_Z 4
_cell_length_a 17.694(2)
_cell_length_b 18.248(3)
_cell_length_c 13.2001(18)
_cell_measurement_reflns_used 14954
_cell_measurement_temperature 296(2)
_cell_measurement_theta_max 30.37
_cell_measurement_theta_min 1.63
_cell_volume 4126.6(10)
_computing_structure_refinement 'SHELXL-97 (Sheldrick, 1997)'
_computing_structure_solution 'SHELXS-97 (Sheldrick, 1990)'
_diffrn_ambient_temperature 296(2)
_diffrn_detector_area_resol_mean 0.01
_diffrn_measured_fraction_theta_full 0.966
_diffrn_measured_fraction_theta_max 0.966
_diffrn_measurement_device_type 'Bruker Smart Apex CCD'
_diffrn_measurement_method \w-2\q
_diffrn_radiation_monochromator graphite
_diffrn_radiation_source 'fine-focus sealed tube'
_diffrn_radiation_type MoK\a
_diffrn_radiation_wavelength 0.71073
_diffrn_reflns_av_R_equivalents 0.0300
_diffrn_reflns_av_sigmaI/netI 0.0543
_diffrn_reflns_limit_h_max 25
_diffrn_reflns_limit_h_min -24
_diffrn_reflns_limit_k_max 23
_diffrn_reflns_limit_k_min -25
_diffrn_reflns_limit_l_max 14
_diffrn_reflns_limit_l_min -18
_diffrn_reflns_number 14954
_diffrn_reflns_theta_full 30.37
_diffrn_reflns_theta_max 30.37
_diffrn_reflns_theta_min 1.63
_diffrn_standards_decay_% none
_diffrn_standards_interval_count 0
_diffrn_standards_interval_time 0
_diffrn_standards_number 0
_exptl_absorpt_coefficient_mu 4.774
_exptl_absorpt_correction_T_max 0.318
_exptl_absorpt_correction_T_min 0.286
_exptl_absorpt_correction_type empirical
_exptl_absorpt_process_details 'ABSCOR by T.Higashi 8 March, 1995'
_exptl_crystal_colour 'dark green'
_exptl_crystal_density_diffrn 3.317
_exptl_crystal_density_method 'not measured'
_exptl_crystal_description block
_exptl_crystal_F_000 3888
_exptl_crystal_size_max 0.25
_exptl_crystal_size_mid 0.28
_exptl_crystal_size_min 0.24
_refine_diff_density_max 1.090
_refine_diff_density_min -1.286
_refine_diff_density_rms 0.187
_refine_ls_abs_structure_details 'Flack H D (1983), Acta Cryst. A39, 876-881'
_refine_ls_abs_structure_Flack 0.447(14)
_refine_ls_extinction_method none
_refine_ls_goodness_of_fit_ref 1.031
_refine_ls_hydrogen_treatment mixed
_refine_ls_matrix_type full
_refine_ls_number_parameters 586
_refine_ls_number_reflns 8879
_refine_ls_number_restraints 393
_refine_ls_restrained_S_all 1.021
_refine_ls_R_factor_all 0.0353
_refine_ls_R_factor_gt 0.0340
_refine_ls_shift/su_max 0.001
_refine_ls_shift/su_mean 0.000
_refine_ls_structure_factor_coef Fsqd
_refine_ls_weighting_details 'calc w=1/[\s^2^(Fo^2^)+(0.0408P)^2^+17.4455P] where P=(Fo^2^+2Fc^2^)/3'
_refine_ls_weighting_scheme calc
_refine_ls_wR_factor_gt 0.0846
_refine_ls_wR_factor_ref 0.0855
_reflns_number_gt 8583
_reflns_number_total 8879
_reflns_threshold_expression >2sigma(I)
_cod_data_source_file c7dt01302g2.cif
_cod_data_source_block 2
_cod_depositor_comments
;
The following automatic conversions were performed:

'_symmetry_cell_setting' value 'Monoclinic' changed to 'monoclinic'
according to
/home/data/users/saulius/crontab/automatic-downloads/rss-feeds/RSC/lib/dictionaries/cif_core.dic
dictionary named 'cif_core.dic' version 2.4.2 from 2011-04-26.

Automatic conversion script
Id: cif_fix_values 4973 2017-02-22 13:04:09Z antanas 
;
_cod_original_sg_symbol_H-M Cc
_cod_database_code 7043187

loop_
_symmetry_equiv_pos_as_xyz
'x, y, z'
'x, -y, z+1/2'
'x+1/2, y+1/2, z'
'x+1/2, -y+1/2, z+1/2'

loop_
_atom_site_label
_atom_site_type_symbol
_atom_site_fract_x
_atom_site_fract_y
_atom_site_fract_z
_atom_site_U_iso_or_equiv
_atom_site_adp_type
_atom_site_occupancy
_atom_site_symmetry_multiplicity
_atom_site_calc_flag
_atom_site_refinement_flags
Mo10 Mo 0.26861(3) -0.37917(3) -1.46977(4) 0.01403(11) Uani 1 1 d U
Mo9 Mo 0.38343(3) -0.11703(3) -1.31202(4) 0.01265(11) Uani 1 1 d U
Ba1 Ba 0.20178(3) -0.55514(2) -1.29602(3) 0.02047(9) Uani 1 1 d U
Mo8 Mo 0.32887(4) -0.03240(3) -1.12356(5) 0.01628(11) Uani 1 1 d U
Mo7 Mo 0.50175(3) -0.19030(3) -1.09648(4) 0.01323(11) Uani 1 1 d U
Mo6 Mo 0.26415(4) -0.30823(3) -0.96591(5) 0.01487(11) Uani 1 1 d U
Mo5 Mo 0.26311(4) -0.12850(3) -0.95227(5) 0.01705(12) Uani 1 1 d U
Mo4 Mo 0.20320(3) -0.29309(3) -1.29267(5) 0.01325(11) Uani 1 1 d U
Co2 Co 0.32776(5) -0.21173(5) -1.13484(7) 0.01063(16) Uani 1 1 d U
Mo3 Mo 0.34693(3) -0.38742(3) -1.13309(4) 0.01185(11) Uani 1 1 d U
Mo2 Mo 0.45494(4) -0.36803(3) -1.46578(5) 0.01685(12) Uani 1 1 d U
Mo1 Mo 0.57059(3) -0.26195(3) -1.28657(5) 0.01562(11) Uani 1 1 d U
Co1 Co 0.38578(5) -0.28083(5) -1.28713(7) 0.01067(16) Uani 1 1 d U
O38 O 0.4735(3) -0.3447(3) -1.2911(4) 0.0149(9) Uani 1 1 d U
O37 O 0.3596(3) -0.2906(3) -1.4399(4) 0.0130(9) Uani 1 1 d U
O36 O 0.3128(3) -0.3568(3) -1.2850(4) 0.0144(9) Uani 1 1 d U
O35 O 0.4064(3) -0.2780(3) -1.1418(4) 0.0135(9) Uani 1 1 d U
O34 O 0.3457(3) -0.2165(3) -0.9844(4) 0.0143(9) Uani 1 1 d U
O33 O 0.2061(3) -0.2207(3) -0.9819(5) 0.0208(11) Uani 1 1 d U
O32 O 0.2603(3) -0.2943(3) -1.1411(4) 0.0133(9) Uani 1 1 d U
O31 O 0.3530(3) -0.3639(3) -0.9932(4) 0.0156(10) Uani 1 1 d U
O39 O 0.4001(3) -0.1354(3) -1.1380(4) 0.0126(9) Uani 1 1 d U
O29 O 0.3077(3) -0.2135(3) -1.2821(4) 0.0108(9) Uani 1 1 d U
O28 O 0.4297(4) -0.3529(4) -1.5973(5) 0.0314(14) Uani 1 1 d U
O27 O 0.2540(3) -0.1356(3) -1.1251(4) 0.0165(10) Uani 1 1 d U
O26 O 0.5674(3) -0.2577(3) -1.1383(4) 0.0179(10) Uani 1 1 d U
O25 O 0.2452(4) -0.3702(3) -1.6038(4) 0.0215(11) Uani 1 1 d U
O24 O 0.4569(3) -0.2010(3) -1.2772(4) 0.0121(9) Uani 1 1 d U
O23 O 0.4565(3) -0.0539(3) -1.3056(5) 0.0237(12) Uani 1 1 d U
O22 O 0.1925(3) -0.3746(3) -0.9986(5) 0.0220(11) Uani 1 1 d U
O21 O 0.2066(3) -0.2997(3) -1.4358(4) 0.0145(10) Uani 1 1 d U
O20 O 0.1468(4) -0.2170(3) -1.2899(5) 0.0258(13) Uani 1 1 d U
O19 O 0.3437(3) -0.0648(3) -0.9824(4) 0.0192(11) Uani 1 1 d U
O18 O 0.3027(4) -0.1314(3) -0.8224(4) 0.0291(13) Uani 1 1 d DU
O17 O 0.3450(4) -0.1312(3) -1.4432(4) 0.0224(12) Uani 1 1 d U
O16 O 0.2520(4) 0.0244(4) -1.1376(5) 0.0291(13) Uani 1 1 d U
O15 O 0.3064(3) -0.0579(3) -1.2742(4) 0.0171(10) Uani 1 1 d U
O14 O 0.1864(4) -0.0699(4) -0.9723(6) 0.0317(14) Uani 1 1 d U
O13 O 0.4096(4) 0.0227(3) -1.1125(5) 0.0268(13) Uani 1 1 d U
O12 O 0.4341(3) -0.4290(3) -1.1315(4) 0.0206(11) Uani 1 1 d U
O11 O 0.5051(4) -0.2120(3) -0.9700(5) 0.0253(12) Uani 1 1 d U
O10 O 0.2177(4) -0.4535(3) -1.4440(5) 0.0236(12) Uani 1 1 d U
O9 O 0.5550(3) -0.1110(3) -1.0889(5) 0.0268(13) Uani 1 1 d U
O8 O 0.5252(4) -0.4333(4) -1.4445(6) 0.0339(15) Uani 1 1 d U
O7 O 0.2793(3) -0.4564(3) -1.1514(4) 0.0217(11) Uani 1 1 d U
O6 O 0.5175(3) -0.2787(3) -1.4294(4) 0.0182(10) Uani 1 1 d U
O5 O 0.3687(3) -0.4265(3) -1.4456(4) 0.0196(11) Uani 1 1 d U
O4 O 0.6424(4) -0.3256(4) -1.2659(5) 0.0285(13) Uani 1 1 d U
O3 O 0.1461(3) -0.3671(3) -1.2863(5) 0.0250(13) Uani 1 1 d U
O2 O 0.2926(4) -0.3140(3) -0.8323(4) 0.0239(12) Uani 1 1 d U
O1 O 0.6135(4) -0.1796(3) -1.3005(5) 0.0299(14) Uani 1 1 d U
O3W O 0.3616(4) -0.5383(4) -1.3009(6) 0.0379(16) Uani 1 1 d U
O2W O 0.1136(4) -0.4908(3) -1.1677(5) 0.0289(13) Uani 1 1 d U
N2 N 0.1850(4) -0.1486(4) -1.5330(7) 0.0351(18) Uani 1 1 d U
H2C H 0.2004 -0.1472 -1.5922 0.053 Uiso 1 1 calc R
H2D H 0.1665 -0.1930 -1.5250 0.053 Uiso 1 1 calc R
H2E H 0.2254 -0.1388 -1.4793 0.053 Uiso 1 1 calc R
N1 N 0.1396(4) -0.0442(4) -1.3532(6) 0.0318(16) Uani 1 1 d U
H1C H 0.1174 -0.0450 -1.2997 0.048 Uiso 1 1 calc R
H1D H 0.1415 0.0017 -1.3751 0.048 Uiso 1 1 calc R
H1E H 0.1878 -0.0622 -1.3329 0.048 Uiso 1 1 calc R
O1W O 0.0585(5) -0.5161(6) -1.4313(6) 0.057(2) Uani 1 1 d U
C2 C 0.0924(6) -0.0901(5) -1.4410(8) 0.0324(19) Uani 1 1 d U
H2A H 0.0395 -0.0713 -1.4600 0.039 Uiso 1 1 calc R
H2B H 0.0902 -0.1397 -1.4156 0.039 Uiso 1 1 calc R
C1 C 0.1225(7) -0.0928(6) -1.5375(9) 0.041(2) Uani 1 1 d U
H1A H 0.0793 -0.1034 -1.5971 0.049 Uiso 1 1 calc R
H1B H 0.1427 -0.0449 -1.5485 0.049 Uiso 1 1 calc R
N4 N 0.4792(4) -0.0960(3) -0.7740(5) 0.0158(12) Uani 1 1 d U
H4C H 0.4581 -0.0895 -0.8420 0.024 Uiso 1 1 calc R
H4D H 0.5271 -0.0772 -0.7572 0.024 Uiso 1 1 calc R
H4E H 0.4500 -0.0736 -0.7374 0.024 Uiso 1 1 calc R
OW3 O 0.3110(5) -0.2199(4) -0.6379(5) 0.0423(17) Uani 1 1 d DU
C4 C 0.4831(6) -0.1748(5) -0.7499(7) 0.0302(18) Uani 1 1 d U
H4A H 0.5127 -0.1995 -0.7925 0.036 Uiso 1 1 calc R
H4B H 0.4308 -0.1951 -0.7668 0.036 Uiso 1 1 calc R
OW2 O 0.4684(6) -0.3381(7) -0.8006(9) 0.071(3) Uani 1 1 d U
C3 C 0.5213(6) -0.1880(5) -0.6358(8) 0.034(2) Uani 1 1 d U
H3A H 0.5352 -0.2394 -0.6258 0.041 Uiso 1 1 calc R
H3B H 0.5691 -0.1596 -0.6160 0.041 Uiso 1 1 calc R
N3 N 0.4712(7) -0.1683(5) -0.5676(8) 0.052(2) Uani 1 1 d U
H3C H 0.4967 -0.1757 -0.5012 0.078 Uiso 1 1 calc R
H3D H 0.4284 -0.1958 -0.5831 0.078 Uiso 1 1 calc R
H3E H 0.4580 -0.1213 -0.5768 0.078 Uiso 1 1 calc R
OW1 O 0.0762(9) -0.0738(7) -1.1846(9) 0.093(4) Uani 1 1 d U

loop_
_atom_site_aniso_label
_atom_site_aniso_U_11
_atom_site_aniso_U_22
_atom_site_aniso_U_33
_atom_site_aniso_U_23
_atom_site_aniso_U_13
_atom_site_aniso_U_12
Mo10 0.0164(3) 0.0140(2) 0.0117(3) -0.00088(19) 0.00360(19) -0.0034(2)
Mo9 0.0146(3) 0.0117(2) 0.0128(3) 0.00125(19) 0.00550(19) -0.00042(19)
Ba1 0.0282(2) 0.01944(19) 0.01460(18) -0.00089(16) 0.00680(15) -0.00742(17)
Mo8 0.0210(3) 0.0121(3) 0.0188(3) -0.0010(2) 0.0105(2) -0.0009(2)
Mo7 0.0119(2) 0.0152(2) 0.0126(3) -0.00044(19) 0.00306(18) -0.00169(19)
Mo6 0.0183(3) 0.0149(2) 0.0134(3) 0.0019(2) 0.0078(2) -0.0014(2)
Mo5 0.0219(3) 0.0156(3) 0.0171(3) 0.0010(2) 0.0113(2) 0.0032(2)
Mo4 0.0115(2) 0.0163(2) 0.0121(2) 0.0009(2) 0.00332(18) -0.0013(2)
Co2 0.0125(4) 0.0101(4) 0.0105(4) -0.0001(3) 0.0053(3) -0.0008(3)
Mo3 0.0147(2) 0.0108(2) 0.0105(2) 0.00039(19) 0.00381(19) -0.00099(18)
Mo2 0.0182(3) 0.0180(3) 0.0165(3) -0.0032(2) 0.0085(2) 0.0002(2)
Mo1 0.0132(3) 0.0183(3) 0.0170(3) 0.0006(2) 0.0069(2) -0.0023(2)
Co1 0.0110(4) 0.0117(4) 0.0101(4) -0.0008(3) 0.0042(3) -0.0008(3)
O38 0.014(2) 0.019(2) 0.014(2) -0.0009(18) 0.0057(17) -0.0020(17)
O37 0.018(2) 0.014(2) 0.008(2) 0.0012(16) 0.0049(17) 0.0005(17)
O36 0.019(2) 0.014(2) 0.010(2) 0.0011(17) 0.0051(18) -0.0028(18)
O35 0.016(2) 0.013(2) 0.012(2) -0.0005(17) 0.0047(17) 0.0009(17)
O34 0.016(2) 0.015(2) 0.013(2) 0.0025(17) 0.0067(17) -0.0026(17)
O33 0.020(3) 0.019(2) 0.027(3) 0.002(2) 0.012(2) -0.0003(19)
O32 0.015(2) 0.013(2) 0.013(2) 0.0012(17) 0.0061(17) -0.0012(17)
O31 0.017(2) 0.018(2) 0.012(2) 0.0028(18) 0.0045(18) -0.0001(18)
O39 0.013(2) 0.009(2) 0.016(2) -0.0021(17) 0.0035(17) 0.0004(16)
O29 0.012(2) 0.013(2) 0.008(2) 0.0016(16) 0.0041(16) 0.0026(16)
O28 0.032(3) 0.044(4) 0.021(3) -0.005(3) 0.011(2) -0.004(3)
O27 0.017(2) 0.015(2) 0.020(2) 0.0008(18) 0.0088(19) 0.0014(18)
O26 0.015(2) 0.022(2) 0.018(2) 0.003(2) 0.0059(18) -0.0016(19)
O25 0.028(3) 0.024(3) 0.013(2) -0.003(2) 0.007(2) -0.001(2)
O24 0.011(2) 0.011(2) 0.015(2) -0.0029(16) 0.0057(17) -0.0011(16)
O23 0.024(3) 0.019(3) 0.032(3) 0.000(2) 0.014(2) -0.003(2)
O22 0.022(3) 0.020(3) 0.025(3) 0.003(2) 0.008(2) -0.003(2)
O21 0.014(2) 0.016(2) 0.013(2) -0.0003(17) 0.0026(17) -0.0024(17)
O20 0.024(3) 0.028(3) 0.027(3) 0.000(2) 0.009(2) 0.009(2)
O19 0.025(3) 0.016(2) 0.017(2) -0.0034(19) 0.007(2) -0.0029(19)
O18 0.042(4) 0.028(3) 0.021(3) -0.004(2) 0.015(3) -0.002(3)
O17 0.025(3) 0.025(3) 0.016(2) -0.002(2) 0.001(2) -0.004(2)
O16 0.032(3) 0.027(3) 0.031(3) 0.001(2) 0.014(2) 0.011(2)
O15 0.022(2) 0.016(2) 0.017(2) 0.0024(18) 0.0118(19) 0.0047(19)
O14 0.033(3) 0.027(3) 0.043(4) 0.005(3) 0.022(3) 0.008(2)
O13 0.034(3) 0.019(3) 0.031(3) -0.008(2) 0.015(2) -0.010(2)
O12 0.023(3) 0.016(2) 0.024(3) 0.0024(19) 0.008(2) 0.0043(19)
O11 0.024(3) 0.035(3) 0.016(3) 0.002(2) 0.004(2) -0.004(2)
O10 0.029(3) 0.019(2) 0.023(3) 0.003(2) 0.006(2) -0.005(2)
O9 0.017(3) 0.028(3) 0.033(3) 0.000(2) 0.002(2) -0.006(2)
O8 0.028(3) 0.025(3) 0.050(4) -0.006(3) 0.012(3) 0.000(2)
O7 0.024(3) 0.019(2) 0.021(3) -0.002(2) 0.005(2) -0.005(2)
O6 0.018(2) 0.020(2) 0.017(2) -0.0006(19) 0.0060(19) -0.0017(19)
O5 0.022(3) 0.017(2) 0.020(3) -0.0006(19) 0.006(2) 0.0033(19)
O4 0.025(3) 0.036(3) 0.025(3) 0.003(2) 0.007(2) 0.012(2)
O3 0.023(3) 0.030(3) 0.021(3) 0.003(2) 0.003(2) -0.012(2)
O2 0.030(3) 0.023(3) 0.019(3) 0.002(2) 0.007(2) 0.003(2)
O1 0.030(3) 0.028(3) 0.033(3) -0.002(2) 0.013(2) -0.013(2)
O3W 0.041(4) 0.028(3) 0.042(4) 0.000(3) 0.006(3) -0.008(3)
O2W 0.033(3) 0.027(3) 0.030(3) -0.001(2) 0.015(2) -0.007(2)
N2 0.027(3) 0.032(4) 0.043(4) 0.000(3) 0.002(3) -0.005(3)
N1 0.027(3) 0.039(4) 0.028(4) 0.013(3) 0.004(3) 0.004(3)
O1W 0.041(4) 0.094(6) 0.038(4) 0.013(4) 0.013(3) 0.001(4)
C2 0.033(4) 0.029(4) 0.036(4) 0.005(3) 0.010(3) 0.002(3)
C1 0.043(5) 0.035(4) 0.042(5) 0.001(4) 0.005(4) 0.002(4)
N4 0.019(3) 0.014(3) 0.014(3) 0.006(2) 0.003(2) -0.007(2)
OW3 0.062(5) 0.039(4) 0.026(3) 0.003(3) 0.012(3) 0.005(3)
C4 0.037(4) 0.035(4) 0.021(4) 0.000(3) 0.012(3) -0.004(3)
OW2 0.053(5) 0.083(6) 0.072(6) -0.003(5) 0.007(4) 0.001(5)
C3 0.033(4) 0.036(4) 0.033(4) 0.008(4) 0.008(3) -0.003(3)
N3 0.079(6) 0.040(4) 0.042(5) 0.003(4) 0.026(4) 0.011(4)
OW1 0.110(8) 0.107(7) 0.067(6) -0.009(5) 0.032(6) -0.034(6)

loop_
_atom_type_symbol
_atom_type_description
_atom_type_scat_dispersion_real
_atom_type_scat_dispersion_imag
_atom_type_scat_source
C C 0.0033 0.0016 'International Tables Vol C Tables 4.2.6.8 and 6.1.1.4'
H H 0.0000 0.0000 'International Tables Vol C Tables 4.2.6.8 and 6.1.1.4'
N N 0.0061 0.0033 'International Tables Vol C Tables 4.2.6.8 and 6.1.1.4'
O O 0.0106 0.0060 'International Tables Vol C Tables 4.2.6.8 and 6.1.1.4'
Co Co 0.3494 0.9721 'International Tables Vol C Tables 4.2.6.8 and 6.1.1.4'
Mo Mo -1.6832 0.6857 'International Tables Vol C Tables 4.2.6.8 and 6.1.1.4'
Ba Ba -0.3244 2.2819 'International Tables Vol C Tables 4.2.6.8 and 6.1.1.4'

loop_
_geom_angle_atom_site_label_1
_geom_angle_atom_site_label_2
_geom_angle_atom_site_label_3
_geom_angle
_geom_angle_site_symmetry_1
_geom_angle_site_symmetry_3
O10 Mo10 O25 106.1(3) . .
O10 Mo10 O5 96.9(3) . .
O25 Mo10 O5 100.9(3) . .
O10 Mo10 O21 101.0(3) . .
O25 Mo10 O21 99.3(3) . .
O5 Mo10 O21 148.1(2) . .
O10 Mo10 O37 158.0(2) . .
O25 Mo10 O37 95.2(2) . .
O5 Mo10 O37 72.8(2) . .
O21 Mo10 O37 81.0(2) . .
O10 Mo10 O36 89.2(2) . .
O25 Mo10 O36 163.9(2) . .
O5 Mo10 O36 81.7(2) . .
O21 Mo10 O36 72.4(2) . .
O37 Mo10 O36 70.27(18) . .
O17 Mo9 O23 104.7(3) . .
O17 Mo9 O15 102.8(3) . .
O23 Mo9 O15 100.8(3) . .
O17 Mo9 O24 100.9(2) . .
O23 Mo9 O24 93.7(2) . .
O15 Mo9 O24 147.9(2) . .
O17 Mo9 O39 156.9(2) . .
O23 Mo9 O39 98.3(2) . .
O15 Mo9 O39 74.8(2) . .
O24 Mo9 O39 74.9(2) . .
O17 Mo9 O29 87.6(2) . .
O23 Mo9 O29 165.0(2) . .
O15 Mo9 O29 84.4(2) . .
O24 Mo9 O29 75.28(19) . .
O39 Mo9 O29 69.34(17) . .
O17 Mo9 Co1 87.23(19) . .
O23 Mo9 Co1 132.2(2) . .
O15 Mo9 Co1 121.79(17) . .
O24 Mo9 Co1 38.52(14) . .
O39 Mo9 Co1 75.37(12) . .
O29 Mo9 Co1 38.25(12) . .
O7 Ba1 O1 138.02(19) . 3_445
O7 Ba1 O10 85.94(17) . .
O1 Ba1 O10 134.29(18) 3_445 .
O7 Ba1 O1W 119.6(3) . .
O1 Ba1 O1W 77.2(2) 3_445 .
O10 Ba1 O1W 67.3(2) . .
O7 Ba1 O25 73.33(17) . 2_545
O1 Ba1 O25 69.18(18) 3_445 2_545
O10 Ba1 O25 155.71(17) . 2_545
O1W Ba1 O25 134.2(2) . 2_545
O7 Ba1 O2W 64.12(18) . .
O1 Ba1 O2W 87.73(19) 3_445 .
O10 Ba1 O2W 108.33(18) . .
O1W Ba1 O2W 74.3(2) . .
O25 Ba1 O2W 74.21(18) 2_545 .
O7 Ba1 O3W 67.59(19) . .
O1 Ba1 O3W 130.4(2) 3_445 .
O10 Ba1 O3W 68.61(19) . .
O1W Ba1 O3W 134.4(2) . .
O25 Ba1 O3W 91.38(19) 2_545 .
O2W Ba1 O3W 131.70(19) . .
O7 Ba1 O22 146.05(18) . 2_544
O1 Ba1 O22 73.55(19) 3_445 2_544
O10 Ba1 O22 68.94(17) . 2_544
O1W Ba1 O22 72.2(2) . 2_544
O25 Ba1 O22 123.44(16) 2_545 2_544
O2W Ba1 O22 144.46(17) . 2_544
O3W Ba1 O22 81.77(19) . 2_544
O7 Ba1 O2 116.35(17) . 2_544
O1 Ba1 O2 70.18(19) 3_445 2_544
O10 Ba1 O2 105.65(18) . 2_544
O1W Ba1 O2 122.6(2) . 2_544
O25 Ba1 O2 73.77(16) 2_545 2_544
O2W Ba1 O2 145.91(17) . 2_544
O3W Ba1 O2 60.47(18) . 2_544
O22 Ba1 O2 54.08(15) 2_544 2_544
O7 Ba1 Mo6 133.96(13) . 2_544
O1 Ba1 Mo6 71.59(15) 3_445 2_544
O10 Ba1 Mo6 85.70(13) . 2_544
O1W Ba1 Mo6 98.3(2) . 2_544
O25 Ba1 Mo6 99.48(12) 2_545 2_544
O2W Ba1 Mo6 159.21(12) . 2_544
O3W Ba1 Mo6 67.20(14) . 2_544
O22 Ba1 Mo6 27.18(11) 2_544 2_544
O2 Ba1 Mo6 27.05(11) 2_544 2_544
O16 Mo8 O13 106.2(3) . .
O16 Mo8 O19 102.0(3) . .
O13 Mo8 O19 100.9(3) . .
O16 Mo8 O15 94.6(3) . .
O13 Mo8 O15 100.1(3) . .
O19 Mo8 O15 148.2(2) . .
O16 Mo8 O39 160.0(3) . .
O13 Mo8 O39 91.4(3) . .
O19 Mo8 O39 83.3(2) . .
O15 Mo8 O39 72.64(19) . .
O16 Mo8 O27 93.2(3) . .
O13 Mo8 O27 160.5(3) . .
O19 Mo8 O27 72.1(2) . .
O15 Mo8 O27 80.1(2) . .
O39 Mo8 O27 69.90(17) . .
O11 Mo7 O9 104.8(3) . .
O11 Mo7 O26 105.4(3) . .
O9 Mo7 O26 101.5(3) . .
O11 Mo7 O39 101.1(3) . .
O9 Mo7 O39 92.1(2) . .
O26 Mo7 O39 145.8(2) . .
O11 Mo7 O35 86.3(2) . .
O9 Mo7 O35 164.0(2) . .
O26 Mo7 O35 86.3(2) . .
O39 Mo7 O35 74.17(19) . .
O11 Mo7 O24 154.9(2) . .
O9 Mo7 O24 99.9(2) . .
O26 Mo7 O24 73.7(2) . .
O39 Mo7 O24 73.14(19) . .
O35 Mo7 O24 68.54(18) . .
O11 Mo7 Co2 85.3(2) . .
O9 Mo7 Co2 129.9(2) . .
O26 Mo7 Co2 123.31(16) . .
O39 Mo7 Co2 38.16(14) . .
O35 Mo7 Co2 38.07(13) . .
O24 Mo7 Co2 75.23(13) . .
O2 Mo6 O22 102.9(3) . .
O2 Mo6 O33 100.3(3) . .
O22 Mo6 O33 102.7(3) . .
O2 Mo6 O31 96.5(2) . .
O22 Mo6 O31 99.3(3) . .
O33 Mo6 O31 148.4(2) . .
O2 Mo6 O34 97.2(2) . .
O22 Mo6 O34 159.9(2) . .
O33 Mo6 O34 72.9(2) . .
O31 Mo6 O34 78.6(2) . .
O2 Mo6 O32 164.9(2) . .
O22 Mo6 O32 89.5(2) . .
O33 Mo6 O32 85.1(2) . .
O31 Mo6 O32 72.58(19) . .
O34 Mo6 O32 70.76(18) . .
O2 Mo6 Ba1 52.4(2) . 2_545
O22 Mo6 Ba1 50.8(2) . 2_545
O33 Mo6 Ba1 113.74(18) . 2_545
O31 Mo6 Ba1 97.76(15) . 2_545
O34 Mo6 Ba1 149.15(13) . 2_545
O32 Mo6 Ba1 137.89(12) . 2_545
O14 Mo5 O18 106.9(3) . .
O14 Mo5 O33 99.1(3) . .
O18 Mo5 O33 103.9(3) . .
O14 Mo5 O19 101.0(3) . .
O18 Mo5 O19 95.0(3) . .
O33 Mo5 O19 147.0(2) . .
O14 Mo5 O27 91.5(3) . .
O18 Mo5 O27 159.6(3) . .
O33 Mo5 O27 81.0(2) . .
O19 Mo5 O27 72.5(2) . .
O14 Mo5 O34 160.0(3) . .
O18 Mo5 O34 92.6(3) . .
O33 Mo5 O34 71.2(2) . .
O19 Mo5 O34 81.2(2) . .
O27 Mo5 O34 70.00(18) . .
O3 Mo4 O20 106.6(3) . .
O3 Mo4 O21 99.5(3) . .
O20 Mo4 O21 103.6(3) . .
O3 Mo4 O32 95.7(2) . .
O20 Mo4 O32 97.9(3) . .
O21 Mo4 O32 148.8(2) . .
O3 Mo4 O36 96.0(3) . .
O20 Mo4 O36 157.0(3) . .
O21 Mo4 O36 76.8(2) . .
O32 Mo4 O36 74.6(2) . .
O3 Mo4 O29 164.8(2) . .
O20 Mo4 O29 87.2(2) . .
O21 Mo4 O29 82.96(19) . .
O32 Mo4 O29 75.66(19) . .
O36 Mo4 O29 69.85(17) . .
O3 Mo4 Co2 134.1(2) . .
O20 Mo4 Co2 85.2(2) . .
O21 Mo4 Co2 121.06(15) . .
O32 Mo4 Co2 38.47(14) . .
O36 Mo4 Co2 75.52(13) . .
O29 Mo4 Co2 38.70(12) . .
O35 Co2 O29 83.6(2) . .
O35 Co2 O39 87.7(2) . .
O29 Co2 O39 86.8(2) . .
O35 Co2 O32 87.3(2) . .
O29 Co2 O32 89.3(2) . .
O39 Co2 O32 173.9(2) . .
O35 Co2 O27 174.4(2) . .
O29 Co2 O27 97.2(2) . .
O39 Co2 O27 86.8(2) . .
O32 Co2 O27 98.3(2) . .
O35 Co2 O34 95.1(2) . .
O29 Co2 O34 176.2(2) . .
O39 Co2 O34 96.7(2) . .
O32 Co2 O34 87.1(2) . .
O27 Co2 O34 84.5(2) . .
O35 Co2 Co1 41.76(15) . .
O29 Co2 Co1 41.83(14) . .
O39 Co2 Co1 86.78(16) . .
O32 Co2 Co1 87.18(16) . .
O27 Co2 Co1 138.82(16) . .
O34 Co2 Co1 136.66(16) . .
O35 Co2 Mo4 94.13(16) . .
O29 Co2 Mo4 50.50(15) . .
O39 Co2 Mo4 136.52(16) . .
O32 Co2 Mo4 40.67(15) . .
O27 Co2 Mo4 90.62(16) . .
O34 Co2 Mo4 126.22(16) . .
Co1 Co2 Mo4 67.38(3) . .
O35 Co2 Mo7 49.42(16) . .
O29 Co2 Mo7 95.49(15) . .
O39 Co2 Mo7 40.86(15) . .
O32 Co2 Mo7 135.21(15) . .
O27 Co2 Mo7 124.99(16) . .
O34 Co2 Mo7 86.27(16) . .
Co1 Co2 Mo7 68.54(3) . .
Mo4 Co2 Mo7 135.88(4) . .
O12 Mo3 O7 105.8(3) . .
O12 Mo3 O31 105.1(2) . .
O7 Mo3 O31 100.0(3) . .
O12 Mo3 O36 100.3(2) . .
O7 Mo3 O36 92.2(2) . .
O31 Mo3 O36 147.5(2) . .
O12 Mo3 O35 87.9(2) . .
O7 Mo3 O35 162.7(2) . .
O31 Mo3 O35 86.3(2) . .
O36 Mo3 O35 74.62(19) . .
O12 Mo3 O32 157.8(2) . .
O7 Mo3 O32 95.9(2) . .
O31 Mo3 O32 75.3(2) . .
O36 Mo3 O32 73.5(2) . .
O35 Mo3 O32 69.89(18) . .
O12 Mo3 Co1 86.43(19) . .
O7 Mo3 Co1 130.43(19) . .
O31 Mo3 Co1 123.43(16) . .
O36 Mo3 Co1 38.30(14) . .
O35 Mo3 Co1 38.08(13) . .
O32 Mo3 Co1 75.59(13) . .
O8 Mo2 O28 106.1(4) . .
O8 Mo2 O5 99.2(3) . .
O28 Mo2 O5 102.4(3) . .
O8 Mo2 O6 101.5(3) . .
O28 Mo2 O6 95.9(3) . .
O5 Mo2 O6 147.3(2) . .
O8 Mo2 O38 92.9(3) . .
O28 Mo2 O38 158.8(3) . .
O5 Mo2 O38 83.3(2) . .
O6 Mo2 O38 70.6(2) . .
O8 Mo2 O37 161.2(3) . .
O28 Mo2 O37 92.1(3) . .
O5 Mo2 O37 71.6(2) . .
O6 Mo2 O37 80.9(2) . .
O38 Mo2 O37 70.09(18) . .
O4 Mo1 O1 106.5(3) . .
O4 Mo1 O6 102.3(3) . .
O1 Mo1 O6 99.0(3) . .
O4 Mo1 O26 94.2(3) . .
O1 Mo1 O26 101.2(3) . .
O6 Mo1 O26 148.9(2) . .
O4 Mo1 O38 94.6(3) . .
O1 Mo1 O38 158.4(3) . .
O6 Mo1 O38 71.7(2) . .
O26 Mo1 O38 81.0(2) . .
O4 Mo1 O24 160.5(3) . .
O1 Mo1 O24 89.9(3) . .
O6 Mo1 O24 84.9(2) . .
O26 Mo1 O24 71.9(2) . .
O38 Mo1 O24 70.21(18) . .
O29 Co1 O35 84.3(2) . .
O29 Co1 O24 88.6(2) . .
O35 Co1 O24 87.3(2) . .
O29 Co1 O36 88.2(2) . .
O35 Co1 O36 87.9(2) . .
O24 Co1 O36 174.5(2) . .
O29 Co1 O38 175.3(2) . .
O35 Co1 O38 95.3(2) . .
O24 Co1 O38 86.7(2) . .
O36 Co1 O38 96.5(2) . .
O29 Co1 O37 96.3(2) . .
O35 Co1 O37 175.7(2) . .
O24 Co1 O37 97.0(2) . .
O36 Co1 O37 87.8(2) . .
O38 Co1 O37 84.4(2) . .
O29 Co1 Co2 42.52(14) . .
O35 Co1 Co2 41.78(16) . .
O24 Co1 Co2 87.74(16) . .
O36 Co1 Co2 86.83(16) . .
O38 Co1 Co2 136.94(15) . .
O37 Co1 Co2 138.61(15) . .
O29 Co1 Mo9 50.04(15) . .
O35 Co1 Mo9 94.54(16) . .
O24 Co1 Mo9 40.46(14) . .
O36 Co1 Mo9 137.41(16) . .
O38 Co1 Mo9 125.46(16) . .
O37 Co1 Mo9 89.11(14) . .
Co2 Co1 Mo9 68.30(3) . .
O29 Co1 Mo3 96.04(15) . .
O35 Co1 Mo3 48.82(16) . .
O24 Co1 Mo3 134.76(15) . .
O36 Co1 Mo3 41.30(14) . .
O38 Co1 Mo3 87.12(16) . .
O37 Co1 Mo3 126.88(15) . .
Co2 Co1 Mo3 67.47(3) . .
Mo9 Co1 Mo3 135.72(4) . .
Co1 O38 Mo1 101.7(2) . .
Co1 O38 Mo2 102.9(2) . .
Mo1 O38 Mo2 93.8(2) . .
Co1 O37 Mo10 102.7(2) . .
Co1 O37 Mo2 102.5(2) . .
Mo10 O37 Mo2 92.96(18) . .
Co1 O36 Mo3 100.4(2) . .
Co1 O36 Mo4 101.8(2) . .
Mo3 O36 Mo4 103.2(2) . .
Co1 O36 Mo10 99.1(2) . .
Mo3 O36 Mo10 154.2(3) . .
Mo4 O36 Mo10 89.11(17) . .
Co2 O35 Co1 96.5(2) . .
Co2 O35 Mo3 102.0(2) . .
Co1 O35 Mo3 93.1(2) . .
Co2 O35 Mo7 92.5(2) . .
Co1 O35 Mo7 103.2(2) . .
Mo3 O35 Mo7 156.8(2) . .
Co2 O34 Mo6 101.5(2) . .
Co2 O34 Mo5 102.2(2) . .
Mo6 O34 Mo5 92.6(2) . .
Mo6 O33 Mo5 118.0(3) . .
Co2 O32 Mo4 100.9(2) . .
Co2 O32 Mo3 100.4(2) . .
Mo4 O32 Mo3 102.7(2) . .
Co2 O32 Mo6 100.4(2) . .
Mo4 O32 Mo6 151.9(3) . .
Mo3 O32 Mo6 91.14(17) . .
Mo3 O31 Mo6 116.4(2) . .
Co2 O39 Mo7 101.0(2) . .
Co2 O39 Mo9 102.3(2) . .
Mo7 O39 Mo9 103.3(2) . .
Co2 O39 Mo8 102.2(2) . .
Mo7 O39 Mo8 148.9(2) . .
Mo9 O39 Mo8 91.61(18) . .
Co1 O29 Co2 95.7(2) . .
Co1 O29 Mo9 91.7(2) . .
Co2 O29 Mo9 101.3(2) . .
Co1 O29 Mo4 99.9(2) . .
Co2 O29 Mo4 90.8(2) . .
Mo9 O29 Mo4 162.4(2) . .
Co2 O27 Mo5 103.3(2) . .
Co2 O27 Mo8 101.0(2) . .
Mo5 O27 Mo8 92.81(19) . .
Mo7 O26 Mo1 119.6(3) . .
Mo10 O25 Ba1 145.3(3) . 2_544
Co1 O24 Mo9 101.0(2) . .
Co1 O24 Mo7 100.6(2) . .
Mo9 O24 Mo7 102.0(2) . .
Co1 O24 Mo1 101.3(2) . .
Mo9 O24 Mo1 151.6(3) . .
Mo7 O24 Mo1 90.96(17) . .
Mo6 O22 Ba1 102.0(2) . 2_545
Mo4 O21 Mo10 115.8(2) . .
Mo8 O19 Mo5 116.9(3) . .
Mo9 O15 Mo8 114.8(3) . .
Mo10 O10 Ba1 145.8(3) . .
Mo3 O7 Ba1 142.6(3) . .
Mo1 O6 Mo2 118.9(3) . .
Mo10 O5 Mo2 117.0(3) . .
Mo6 O2 Ba1 100.5(2) . 2_545
Mo1 O1 Ba1 170.6(4) . 3
N1 C2 C1 115.3(9) . .
N2 C1 C2 114.0(9) . .
N4 C4 C3 111.0(7) . .
N3 C3 C4 112.8(9) . .

loop_
_geom_bond_atom_site_label_1
_geom_bond_atom_site_label_2
_geom_bond_distance
_geom_bond_site_symmetry_2
Mo10 O10 1.709(6) .
Mo10 O25 1.721(6) .
Mo10 O5 1.924(6) .
Mo10 O21 1.938(5) .
Mo10 O37 2.246(5) .
Mo10 O36 2.402(5) .
Mo9 O17 1.715(6) .
Mo9 O23 1.718(6) .
Mo9 O15 1.901(5) .
Mo9 O24 1.987(5) .
Mo9 O39 2.267(5) .
Mo9 O29 2.305(5) .
Mo9 Co1 3.0061(11) .
Ba1 O7 2.732(5) .
Ba1 O1 2.749(6) 3_445
Ba1 O10 2.758(6) .
Ba1 O1W 2.804(8) .
Ba1 O25 2.813(5) 2_545
Ba1 O2W 2.830(7) .
Ba1 O3W 2.861(8) .
Ba1 O22 2.933(6) 2_544
Ba1 O2 2.984(6) 2_544
Ba1 Mo6 3.7016(8) 2_544
Mo8 O16 1.683(6) .
Mo8 O13 1.724(6) .
Mo8 O19 1.910(6) .
Mo8 O15 1.983(5) .
Mo8 O39 2.297(5) .
Mo8 O27 2.300(5) .
Mo7 O11 1.703(6) .
Mo7 O9 1.716(6) .
Mo7 O26 1.867(6) .
Mo7 O39 2.011(5) .
Mo7 O35 2.294(5) .
Mo7 O24 2.327(5) .
Mo7 Co2 3.0178(12) .
Mo6 O2 1.712(6) .
Mo6 O22 1.728(6) .
Mo6 O33 1.881(6) .
Mo6 O31 1.979(5) .
Mo6 O34 2.262(5) .
Mo6 O32 2.311(5) .
Mo6 Ba1 3.7016(8) 2_545
Mo5 O14 1.696(6) .
Mo5 O18 1.682(6) .
Mo5 O33 1.951(6) .
Mo5 O19 1.956(6) .
Mo5 O27 2.250(5) .
Mo5 O34 2.282(5) .
Mo4 O3 1.701(6) .
Mo4 O20 1.716(6) .
Mo4 O21 1.909(5) .
Mo4 O32 2.002(5) .
Mo4 O36 2.241(5) .
Mo4 O29 2.328(5) .
Mo4 Co2 3.0174(11) .
Co2 O35 1.863(5) .
Co2 O29 1.887(5) .
Co2 O39 1.899(5) .
Co2 O32 1.911(5) .
Co2 O27 1.933(5) .
Co2 O34 1.933(5) .
Co2 Co1 2.7782(14) .
Mo3 O12 1.713(6) .
Mo3 O7 1.712(6) .
Mo3 O31 1.873(5) .
Mo3 O36 2.023(5) .
Mo3 O35 2.272(5) .
Mo3 O32 2.274(5) .
Mo3 Co1 3.0149(11) .
Mo2 O8 1.694(7) .
Mo2 O28 1.703(6) .
Mo2 O5 1.935(6) .
Mo2 O6 1.961(5) .
Mo2 O38 2.287(5) .
Mo2 O37 2.291(5) .
Mo1 O4 1.692(6) .
Mo1 O1 1.714(6) .
Mo1 O6 1.910(5) .
Mo1 O26 1.974(6) .
Mo1 O38 2.277(5) .
Mo1 O24 2.329(5) .
Co1 O29 1.862(5) .
Co1 O35 1.862(5) .
Co1 O24 1.908(5) .
Co1 O36 1.900(5) .
Co1 O38 1.951(5) .
Co1 O37 1.960(5) .
O25 Ba1 2.813(5) 2_544
O22 Ba1 2.933(6) 2_545
O2 Ba1 2.984(6) 2_545
O1 Ba1 2.749(6) 3
N2 C1 1.494(13) .
N1 C2 1.502(12) .
C2 C1 1.498(16) .
N4 C4 1.470(11) .
C4 C3 1.508(12) .
C3 N3 1.459(15) .
